data_7705258
loop_
_publ_author_name
'Onn, Chee S.'
'Hill, Anthony F.'
'Olding, Angus'

_publ_section_title
;
 Metal coordination of phosphoniocarbynes.
;
_journal_issue 36
_journal_name_full 'Dalton transactions (Cambridge, England : 2003)'
_journal_page_first 12731
_journal_page_last 12741
_journal_paper_doi 10.1039/d0dt02737e
_journal_volume 49
_journal_year 2020
_chemical_formula_moiety 'C34 H45 B N6 O2 P Pt W, F6 P'
_chemical_formula_sum 'C34 H45 B F6 N6 O2 P2 Pt W'
_chemical_formula_weight 1135.45
_space_group_crystal_system monoclinic
_space_group_IT_number 14
_space_group_name_Hall '-P 2ybc'
_space_group_name_H-M_alt 'P 1 21/c 1'
_atom_sites_solution_hydrogens geom
_audit_creation_date 2020-07-26
_audit_creation_method
;
Olex2 1.3
(compiled 2020.07.16 svn.r6f6c53a7 for OlexSys, GUI svn.r6139)
;
_audit_update_record
;
2020-08-05 deposited with the CCDC.	2020-08-24 downloaded from the CCDC.
;
_cell_angle_alpha 90
_cell_angle_beta 101.691(3)
_cell_angle_gamma 90
_cell_formula_units_Z 8
_cell_length_a 15.0989(4)
_cell_length_b 23.4132(6)
_cell_length_c 24.3451(8)
_cell_measurement_reflns_used 6657
_cell_measurement_temperature 150.00(10)
_cell_measurement_theta_max 27.6800
_cell_measurement_theta_min 3.7890
_cell_volume 8427.8(4)
_computing_cell_refinement 'CrysAlisPro 1.171.39.46e (Rigaku OD, 2018)'
_computing_data_collection 'CrysAlisPro 1.171.39.46e (Rigaku OD, 2018)'
_computing_data_reduction 'CrysAlisPro 1.171.39.46e (Rigaku OD, 2018)'
_computing_molecular_graphics 'Olex2 1.3 (Dolomanov et al., 2009)'
_computing_publication_material 'Olex2 1.3 (Dolomanov et al., 2009)'
_computing_structure_refinement 'SHELXL 2018/3 (Sheldrick, 2015)'
_computing_structure_solution 'SHELXT 2018/2 (Sheldrick, 2018)'
_diffrn_ambient_environment N~2~
_diffrn_ambient_temperature 150.00(10)
_diffrn_detector 'CCD plate'
_diffrn_detector_area_resol_mean 16.2595
_diffrn_detector_type EosS2
_diffrn_measured_fraction_theta_full 0.995
_diffrn_measured_fraction_theta_max 0.827
_diffrn_measurement_details
;
List of Runs (angles in degrees, time in seconds):

  # Type    Start    End  Width  t~exp~   \w     \q     \k     \f   Frames
#--------------------------------------------------------------------------
  1  \w    -51.00  30.00   1.00  180.00    --   15.42 -57.00-150.00   81
  2  \w    -20.00  49.00   1.00  180.00    --   15.42 -99.00   0.00   69
  3  \w    -47.00  -4.00   1.00  180.00    --   15.42 -77.00 150.00   43
;
_diffrn_measurement_device 'four-circle diffractometer'
_diffrn_measurement_device_type 'SuperNova, Dual, Cu at home/near, EosS2'
_diffrn_measurement_method '\w scans'
_diffrn_orient_matrix_type 'CrysAlisPro convention (1999,Acta A55,543-557)'
_diffrn_orient_matrix_UB_11 0.0292785000
_diffrn_orient_matrix_UB_12 -0.0216236000
_diffrn_orient_matrix_UB_13 -0.0063119000
_diffrn_orient_matrix_UB_21 0.0101506000
_diffrn_orient_matrix_UB_22 0.0171223000
_diffrn_orient_matrix_UB_23 -0.0219719000
_diffrn_orient_matrix_UB_31 0.0366219000
_diffrn_orient_matrix_UB_32 0.0125373000
_diffrn_orient_matrix_UB_33 0.0190380000
_diffrn_radiation_monochromator mirror
_diffrn_radiation_probe x-ray
_diffrn_radiation_type 'Mo K\a'
_diffrn_radiation_wavelength 0.71073
_diffrn_reflns_av_R_equivalents 0.0502
_diffrn_reflns_av_unetI/netI 0.1054
_diffrn_reflns_Laue_measured_fraction_full 0.995
_diffrn_reflns_Laue_measured_fraction_max 0.827
_diffrn_reflns_limit_h_max 20
_diffrn_reflns_limit_h_min -20
_diffrn_reflns_limit_k_max 29
_diffrn_reflns_limit_k_min -26
_diffrn_reflns_limit_l_max 30
_diffrn_reflns_limit_l_min -25
_diffrn_reflns_number 35063
_diffrn_reflns_point_group_measured_fraction_full 0.995
_diffrn_reflns_point_group_measured_fraction_max 0.827
_diffrn_reflns_theta_full 25.242
_diffrn_reflns_theta_max 29.311
_diffrn_reflns_theta_min 3.265
_diffrn_source 'micro-focus sealed X-ray tube'
_diffrn_source_type 'SuperNova (Mo) X-ray Source'
_exptl_absorpt_coefficient_mu 6.183
_exptl_absorpt_correction_T_max 1.00000
_exptl_absorpt_correction_T_min 0.89222
_exptl_absorpt_correction_type multi-scan
_exptl_absorpt_process_details
;
CrysAlisPro 1.171.39.46e (Rigaku Oxford Diffraction, 2018)
Empirical absorption correction using spherical harmonics,
 implemented in SCALE3 ABSPACK scaling algorithm.
;
_exptl_crystal_colour 'clear light yellow'
_exptl_crystal_density_diffrn 1.790
_exptl_crystal_description needle
_exptl_crystal_F_000 4384
_exptl_crystal_size_max 0.252
_exptl_crystal_size_mid 0.053
_exptl_crystal_size_min 0.022
_refine_diff_density_max 2.170
_refine_diff_density_min -1.155
_refine_diff_density_rms 0.216
_refine_ls_extinction_method none
_refine_ls_goodness_of_fit_ref 1.028
_refine_ls_hydrogen_treatment constr
_refine_ls_matrix_type full
_refine_ls_number_parameters 917
_refine_ls_number_reflns 19108
_refine_ls_number_restraints 0
_refine_ls_restrained_S_all 1.028
_refine_ls_R_factor_all 0.1073
_refine_ls_R_factor_gt 0.0598
_refine_ls_shift/su_max 0.001
_refine_ls_shift/su_mean 0.000
_refine_ls_structure_factor_coef Fsqd
_refine_ls_weighting_details 'w=1/[\s^2^(Fo^2^)+(0.0339P)^2^+48.2942P] where P=(Fo^2^+2Fc^2^)/3'
_refine_ls_weighting_scheme calc
_refine_ls_wR_factor_gt 0.1070
_refine_ls_wR_factor_ref 0.1258
_reflns_Friedel_coverage 0.000
_reflns_number_gt 12461
_reflns_number_total 19108
_reflns_threshold_expression 'I > 2\s(I)'
_cod_data_source_file d0dt02737e2.cif
_cod_data_source_block Compound_6
_cod_depositor_comments 'Adding full bibliography for 7705254--7705258.cif.'
_cod_database_code 7705258
_shelx_shelxl_version_number 2018/3
_chemical_oxdiff_formula 'C34 H47 B1 F6 N6 O2 P2 Pt1 W1'
_chemical_oxdiff_usercomment 'DCM ethanol hexane'
_shelx_space_group_comment
;
The symmetry employed for this shelxl refinement is uniquely defined
by the following loop, which should always be used as a source of
symmetry information in preference to the above space-group names.
They are only intended as comments.
;
_shelx_estimated_absorpt_t_max 0.876
_shelx_estimated_absorpt_t_min 0.305
_reflns_odcompleteness_completeness 99.11
_reflns_odcompleteness_iscentric 1
_reflns_odcompleteness_theta 26.32
_olex2_refinement_description
;
1. Fixed Uiso
 At 1.2 times of:
  All B(H) groups, All C(H) groups, All C(H,H) groups
 At 1.5 times of:
  All C(H,H,H) groups
2. Uiso/Uaniso restraints and constraints
Uanis(C28A) = Uanis(C27A)
Uanis(C28) = Uanis(C31)
Uanis(C30) = Uanis(C29)
Uanis(C29A) = Uanis(C30A) = Uanis(C34A) = Uanis(C33A)
Uanis(F1A) = Uanis(F6A)
Uanis(C6) = Uanis(C16)
Uanis(C2A) = Uanis(C3A)
3.a Ternary CH refined with riding coordinates:
 C31A(H31A), C27A(H27A), B1(H1), C32A(H32A), C27(H27), C28A(H28A), C32(H32),
 B1A(H1A), C31(H31), C28(H28)
3.b Secondary CH2 refined with riding coordinates:
 C30A(H30A,H30B), C33A(H33A,H33B), C33(H33C,H33D), C34A(H34A,H34B), C30(H30C,
 H30D), C29A(H29A,H29B), C34(H34C,H34D), C29(H29C,H29D)
3.c Aromatic/amide H refined with riding coordinates:
 C16A(H16A), C26(H26), C11(H11), C6A(H6A), C22A(H22A), C22(H22), C6(H6),
 C16(H16), C24A(H24A), C11A(H11A), C26A(H26A), C25A(H25A), C24(H24), C23(H23),
 C25(H25), C23A(H23A)
3.d Idealised Me refined as rotating group:
 C20A(H20A,H20B,H20C), C14A(H14A,H14B,H14C), C9(H9A,H9B,H9C), C19A(H19A,H19B,
 H19C), C20(H20D,H20E,H20F), C13A(H13A,H13B,H13C), C3AA(H3AA,H3AB,H3AC), C4(H4A,
 H4B,H4C), C8A(H8AA,H8AB,H8AC), C19(H19D,H19E,H19F), C14(H14D,H14E,H14F),
 C13(H13D,H13E,H13F), C18A(H18A,H18B,H18C), C9A(H9AA,H9AB,H9AC), C8(H8A,H8B,
 H8C), C18(H18D,H18E,H18F)
;
_smtbx_masks_special_details
;
The solvent masking procedure as implemented in Olex2 was used to remove the
electronic contribution of solvent molecules from the refinement.  As the exact
solvent content is not known, only the atoms used in the refinement model are
reported in the formula here.


Total solvent accessible volume / cell = 1007.2 Ang^3^ [12.0%]
Total electron count / cell = 178.2
;
_smtbx_masks_void_probe_radius 1.2
_smtbx_masks_void_truncation_radius 1.2
_ins_header
;
TITL CO_AO_Pt COD_scale in P2(1)/c 
REM P2(1)/c (#14 in standard setting)
CELL 0.71073  15.098945  23.413237  24.345131  90.0000 101.6908  90.0000
ZERR    8.00   0.000424   0.000580   0.000757   0.0000   0.0028   0.0000
LATT  1
SYMM -x, y+1/2,-z+1/2 
SFAC C H B N O F P W Pt
UNIT 272.00 376.00 8.00 48.00 16.00 48.00 16.00 8.00 8.00
TREF
HKLF 4
END
;
_olex2_submission_special_instructions 'No special instructions were received'
_oxdiff_exptl_absorpt_empirical_details
;
Empirical correction (ABSPACK) includes:
- Absorption correction using spherical harmonics
- Frame scaling
;
_oxdiff_exptl_absorpt_empirical_full_max 1.151
_oxdiff_exptl_absorpt_empirical_full_min 0.823

loop_
_space_group_symop_operation_xyz
'x, y, z'
'-x, y+1/2, -z+1/2'
'-x, -y, -z'
'x, -y-1/2, z-1/2'

loop_
_atom_site_label
_atom_site_type_symbol
_atom_site_fract_x
_atom_site_fract_y
_atom_site_fract_z
_atom_site_U_iso_or_equiv
_atom_site_adp_type
_atom_site_occupancy
_atom_site_site_symmetry_order
_atom_site_calc_flag
_atom_site_refinement_flags_posn
_atom_site_refinement_flags_adp
_atom_site_refinement_flags_occupancy
_atom_site_disorder_assembly
_atom_site_disorder_group
W1A W -0.72638(2) 0.56947(2) 0.39412(2) 0.02230(10) Uani 1 1 d . . . . .
Pt1A Pt -0.85506(2) 0.52619(2) 0.30864(2) 0.02625(10) Uani 1 1 d . . . . .
W1 W -1.26642(3) 0.73138(2) 0.26897(2) 0.02688(10) Uani 1 1 d . . . . .
Pt1 Pt -1.37843(3) 0.65401(2) 0.20597(2) 0.03750(12) Uani 1 1 d . . . . .
P1A P -0.95437(16) 0.59939(10) 0.39819(10) 0.0233(5) Uani 1 1 d . . . . .
P1 P -1.49054(17) 0.72514(12) 0.29169(12) 0.0346(7) Uani 1 1 d . . . . .
P2 P -1.2305(2) 0.41023(14) 0.25520(13) 0.0426(7) Uani 1 1 d . . . . .
N3A N -0.7229(5) 0.5844(3) 0.4844(3) 0.0263(18) Uani 1 1 d . . . . .
C3A C -0.7132(6) 0.4837(4) 0.4008(4) 0.0225(14) Uani 1 1 d . . . . .
O1 O -1.1656(5) 0.6240(3) 0.2347(3) 0.0423(19) Uani 1 1 d . . . . .
C2AA C -0.8593(6) 0.5695(4) 0.3780(4) 0.021(2) Uani 1 1 d . . . . .
N5A N -0.7173(5) 0.6633(3) 0.3863(3) 0.0242(17) Uani 1 1 d . . . . .
N3 N -1.2282(5) 0.7039(3) 0.3572(3) 0.0258(18) Uani 1 1 d . . . . .
N1 N -1.1217(5) 0.7644(3) 0.2908(3) 0.0301(19) Uani 1 1 d . . . . .
N1A N -0.5757(5) 0.5812(3) 0.4303(3) 0.0252(18) Uani 1 1 d . . . . .
O2A O -0.7024(5) 0.4351(3) 0.4035(3) 0.047(2) Uani 1 1 d . . . . .
N5 N -1.2861(5) 0.8173(3) 0.3021(4) 0.0297(19) Uani 1 1 d . . . . .
N4A N -0.6762(5) 0.6294(4) 0.5126(3) 0.0294(19) Uani 1 1 d . . . . .
C2A C -0.6920(6) 0.5559(4) 0.3204(4) 0.0225(14) Uani 1 1 d . . . . .
O2 O -1.2791(5) 0.7746(4) 0.1444(3) 0.054(2) Uani 1 1 d . . . . .
N4 N -1.1891(5) 0.7409(3) 0.3993(3) 0.0294(19) Uani 1 1 d . . . . .
N6 N -1.2352(5) 0.8360(3) 0.3519(4) 0.034(2) Uani 1 1 d . . . . .
C1 C -1.3961(6) 0.7130(4) 0.2613(4) 0.031(2) Uani 1 1 d . . . . .
N2 N -1.0895(5) 0.7896(3) 0.3427(3) 0.0292(19) Uani 1 1 d . . . . .
N6A N -0.6768(5) 0.6959(3) 0.4307(3) 0.0277(18) Uani 1 1 d . . . . .
N2A N -0.5486(5) 0.6279(3) 0.4640(3) 0.0254(18) Uani 1 1 d . . . . .
C2 C -1.2142(7) 0.6608(4) 0.2442(4) 0.033(2) Uani 1 1 d . . . . .
C31A C -0.9729(6) 0.4684(4) 0.2966(5) 0.042(3) Uani 1 1 d . . . . .
H31A H -1.001806 0.465223 0.329939 0.050 Uiso 1 1 calc R U . . .
C20A C -1.0003(6) 0.6543(4) 0.3495(4) 0.027(2) Uani 1 1 d . . . . .
H20A H -0.955155 0.684555 0.350133 0.041 Uiso 1 1 calc R U . . .
H20B H -1.054441 0.670353 0.359982 0.041 Uiso 1 1 calc R U . . .
H20C H -1.016292 0.638139 0.311631 0.041 Uiso 1 1 calc R U . . .
C14A C -0.7951(6) 0.6803(4) 0.2867(4) 0.029(2) Uani 1 1 d . . . . .
H14A H -0.754105 0.654701 0.271942 0.044 Uiso 1 1 calc R U . . .
H14B H -0.809248 0.713431 0.261950 0.044 Uiso 1 1 calc R U . . .
H14C H -0.850996 0.659824 0.288646 0.044 Uiso 1 1 calc R U . . .
F1 F -1.2985(5) 0.4081(4) 0.1961(3) 0.084(3) Uani 1 1 d . . . . .
C15A C -0.7510(6) 0.6996(4) 0.3436(4) 0.023(2) Uani 1 1 d . . . . .
F4 F -1.1635(5) 0.4119(4) 0.3133(3) 0.089(3) Uani 1 1 d . . . . .
C12A C -0.7564(6) 0.5537(4) 0.5220(4) 0.034(2) Uani 1 1 d . . . . .
C10 C -1.2409(6) 0.6547(4) 0.3837(4) 0.025(2) Uani 1 1 d . . . . .
C3 C -1.2754(7) 0.7601(5) 0.1899(5) 0.040(3) Uani 1 1 d . . . . .
C5 C -1.0525(6) 0.7643(4) 0.2633(4) 0.032(2) Uani 1 1 d . . . . .
C17A C -0.6881(6) 0.7510(4) 0.4174(4) 0.030(2) Uani 1 1 d . . . . .
C27A C -0.8348(8) 0.5012(6) 0.2231(5) 0.057(3) Uani 1 1 d . . . . .
H27A H -0.786099 0.523438 0.210307 0.069 Uiso 1 1 calc R U . . .
C5A C -0.5014(6) 0.5514(4) 0.4278(4) 0.028(2) Uani 1 1 d . . . . .
C9 C -1.2799(7) 0.6019(4) 0.3515(4) 0.035(2) Uani 1 1 d . . . . .
H9A H -1.335178 0.612162 0.324612 0.052 Uiso 1 1 calc R U . . .
H9B H -1.294192 0.573232 0.377719 0.052 Uiso 1 1 calc R U . . .
H9C H -1.235577 0.586122 0.331232 0.052 Uiso 1 1 calc R U . . .
C21A C -0.9345(6) 0.6336(4) 0.4652(4) 0.028(2) Uani 1 1 d . . . . .
C7 C -1.0038(6) 0.8064(4) 0.3465(5) 0.035(3) Uani 1 1 d . . . . .
C16A C -0.7346(6) 0.7546(4) 0.3627(4) 0.029(2) Uani 1 1 d . . . . .
H16A H -0.752189 0.788671 0.342172 0.035 Uiso 1 1 calc R U . . .
C7A C -0.4580(7) 0.6250(5) 0.4826(4) 0.041(3) Uani 1 1 d . . . . .
C10A C -0.6813(6) 0.6278(5) 0.5679(4) 0.028(2) Uani 1 1 d . . . . .
B1 B -1.1562(8) 0.8006(5) 0.3819(5) 0.030(3) Uani 1 1 d . . . . .
H1 H -1.124424 0.821432 0.416120 0.035 Uiso 1 1 calc R U . . .
F2 F -1.1511(6) 0.3987(6) 0.2255(4) 0.136(5) Uani 1 1 d . . . . .
C19A C -1.0440(7) 0.5495(5) 0.3979(5) 0.040(3) Uani 1 1 d . . . . .
H19A H -1.071271 0.539325 0.359162 0.060 Uiso 1 1 calc R U . . .
H19B H -1.089933 0.566809 0.415927 0.060 Uiso 1 1 calc R U . . .
H19C H -1.019858 0.515111 0.418575 0.060 Uiso 1 1 calc R U . . .
C26 C -1.4081(7) 0.7751(5) 0.3919(4) 0.037(3) Uani 1 1 d . . . . .
H26 H -1.370560 0.742175 0.396393 0.045 Uiso 1 1 calc R U . . .
C17 C -1.2603(7) 0.8906(4) 0.3626(5) 0.039(3) Uani 1 1 d . . . . .
C12 C -1.1781(6) 0.7148(4) 0.4498(4) 0.030(2) Uani 1 1 d . . . . .
C11 C -1.2111(6) 0.6603(4) 0.4402(4) 0.029(2) Uani 1 1 d . . . . .
H11 H -1.212919 0.631897 0.467809 0.035 Uiso 1 1 calc R U . . .
C20 C -1.5140(7) 0.6630(5) 0.3292(5) 0.045(3) Uani 1 1 d . . . . .
H20D H -1.524381 0.630297 0.303576 0.068 Uiso 1 1 calc R U . . .
H20E H -1.568007 0.669726 0.344797 0.068 Uiso 1 1 calc R U . . .
H20F H -1.462350 0.654994 0.359721 0.068 Uiso 1 1 calc R U . . .
C6A C -0.4261(6) 0.5781(5) 0.4604(4) 0.037(3) Uani 1 1 d . . . . .
H6A H -0.364944 0.565871 0.465984 0.045 Uiso 1 1 calc R U . . .
C32A C -0.9985(7) 0.5170(5) 0.2636(4) 0.039(3) Uani 1 1 d . . . . .
H32A H -1.041472 0.542460 0.278315 0.047 Uiso 1 1 calc R U . . .
C13A C -0.8120(7) 0.5016(4) 0.5084(4) 0.037(3) Uani 1 1 d . . . . .
H13A H -0.872706 0.512254 0.488305 0.056 Uiso 1 1 calc R U . . .
H13B H -0.816211 0.481558 0.543074 0.056 Uiso 1 1 calc R U . . .
H13C H -0.783806 0.476457 0.484619 0.056 Uiso 1 1 calc R U . . .
C3AA C -0.5012(7) 0.4962(4) 0.3962(5) 0.039(3) Uani 1 1 d . . . . .
H3AA H -0.520941 0.465016 0.417685 0.058 Uiso 1 1 calc R U . . .
H3AB H -0.439876 0.488340 0.390537 0.058 Uiso 1 1 calc R U . . .
H3AC H -0.542516 0.499304 0.359638 0.058 Uiso 1 1 calc R U . . .
C22A C -0.8828(7) 0.6826(5) 0.4745(4) 0.038(3) Uani 1 1 d . . . . .
H22A H -0.857822 0.697512 0.444632 0.045 Uiso 1 1 calc R U . . .
C4 C -1.0565(7) 0.7415(5) 0.2063(4) 0.044(3) Uani 1 1 d . . . . .
H4A H -1.076972 0.701737 0.204701 0.066 Uiso 1 1 calc R U . . .
H4B H -0.996262 0.743421 0.197200 0.066 Uiso 1 1 calc R U . . .
H4C H -1.098958 0.764346 0.179192 0.066 Uiso 1 1 calc R U . . .
C15 C -1.3426(7) 0.8605(4) 0.2811(5) 0.037(3) Uani 1 1 d . . . . .
C27 C -1.3262(10) 0.6164(6) 0.1338(5) 0.068(4) Uani 1 1 d . . . . .
H27 H -1.261234 0.625810 0.134860 0.082 Uiso 1 1 calc R U . . .
C22 C -1.5287(7) 0.8309(5) 0.3366(5) 0.039(3) Uani 1 1 d . . . . .
H22 H -1.574019 0.836237 0.303711 0.047 Uiso 1 1 calc R U . . .
C28A C -0.8031(8) 0.4577(6) 0.2584(5) 0.057(3) Uani 1 1 d . . . . .
H28A H -0.735835 0.453526 0.266594 0.069 Uiso 1 1 calc R U . . .
C6 C -0.9779(7) 0.7908(4) 0.2968(5) 0.0395(19) Uani 1 1 d . . . . .
H6 H -0.920504 0.796956 0.287576 0.047 Uiso 1 1 calc R U . . .
C16 C -1.3269(7) 0.9056(5) 0.3196(5) 0.0395(19) Uani 1 1 d . . . . .
H16 H -1.358161 0.941027 0.315901 0.047 Uiso 1 1 calc R U . . .
C8A C -0.4073(7) 0.6697(5) 0.5221(4) 0.041(3) Uani 1 1 d . . . . .
H8AA H -0.418951 0.707661 0.505178 0.061 Uiso 1 1 calc R U . . .
H8AB H -0.342249 0.661703 0.528874 0.061 Uiso 1 1 calc R U . . .
H8AC H -0.427847 0.668677 0.557784 0.061 Uiso 1 1 calc R U . . .
C30A C -0.9485(9) 0.4114(6) 0.2738(6) 0.073(2) Uani 1 1 d . . . . .
H30A H -0.961922 0.380949 0.299040 0.087 Uiso 1 1 calc R U . . .
H30B H -0.988689 0.405344 0.236724 0.087 Uiso 1 1 calc R U . . .
C19 C -1.5911(6) 0.7412(5) 0.2412(5) 0.044(3) Uani 1 1 d . . . . .
H19D H -1.579109 0.772766 0.217288 0.066 Uiso 1 1 calc R U . . .
H19E H -1.639354 0.752099 0.260583 0.066 Uiso 1 1 calc R U . . .
H19F H -1.609819 0.707390 0.217920 0.066 Uiso 1 1 calc R U . . .
C24A C -0.9021(8) 0.6886(6) 0.5693(5) 0.060(4) Uani 1 1 d . . . . .
H24A H -0.890195 0.707015 0.604791 0.072 Uiso 1 1 calc R U . . .
C11A C -0.7324(7) 0.5796(5) 0.5748(4) 0.039(3) Uani 1 1 d . . . . .
H11A H -0.747989 0.566941 0.608697 0.047 Uiso 1 1 calc R U . . .
C14 C -1.4066(7) 0.8599(5) 0.2265(5) 0.045(3) Uani 1 1 d . . . . .
H14D H -1.374631 0.870463 0.196771 0.068 Uiso 1 1 calc R U . . .
H14E H -1.455278 0.887382 0.227346 0.068 Uiso 1 1 calc R U . . .
H14F H -1.432248 0.821573 0.219293 0.068 Uiso 1 1 calc R U . . .
C32 C -1.5054(8) 0.6510(6) 0.1425(5) 0.061(4) Uani 1 1 d . . . . .
H32 H -1.545042 0.685226 0.142258 0.073 Uiso 1 1 calc R U . . .
C13 C -1.1381(8) 0.7434(5) 0.5031(5) 0.053(3) Uani 1 1 d . . . . .
H13D H -1.072604 0.747168 0.506090 0.079 Uiso 1 1 calc R U . . .
H13E H -1.149984 0.720568 0.534551 0.079 Uiso 1 1 calc R U . . .
H13F H -1.165002 0.781355 0.504022 0.079 Uiso 1 1 calc R U . . .
C21 C -1.4760(7) 0.7818(5) 0.3433(4) 0.037(3) Uani 1 1 d . . . . .
C26A C -0.9704(7) 0.6120(5) 0.5106(4) 0.040(3) Uani 1 1 d . . . . .
H26A H -1.005171 0.577857 0.505929 0.048 Uiso 1 1 calc R U . . .
C18A C -0.6512(7) 0.7985(5) 0.4574(5) 0.043(3) Uani 1 1 d . . . . .
H18A H -0.676860 0.795443 0.491201 0.065 Uiso 1 1 calc R U . . .
H18B H -0.667680 0.835424 0.439330 0.065 Uiso 1 1 calc R U . . .
H18C H -0.585223 0.795318 0.467735 0.065 Uiso 1 1 calc R U . . .
C9A C -0.6373(8) 0.6707(5) 0.6093(5) 0.053(3) Uani 1 1 d . . . . .
H9AA H -0.571496 0.665907 0.615822 0.079 Uiso 1 1 calc R U . . .
H9AB H -0.657788 0.665408 0.644654 0.079 Uiso 1 1 calc R U . . .
H9AC H -0.653411 0.709161 0.594771 0.079 Uiso 1 1 calc R U . . .
C25A C -0.9551(8) 0.6399(6) 0.5615(5) 0.055(4) Uani 1 1 d . . . . .
H25A H -0.981015 0.625725 0.591264 0.066 Uiso 1 1 calc R U . . .
C33A C -1.0031(9) 0.5230(6) 0.2019(6) 0.073(2) Uani 1 1 d . . . . .
H33A H -1.010103 0.563970 0.191883 0.087 Uiso 1 1 calc R U . . .
H33B H -1.057887 0.502948 0.181693 0.087 Uiso 1 1 calc R U . . .
C24 C -1.4492(8) 0.8668(5) 0.4265(5) 0.048(3) Uani 1 1 d . . . . .
H24 H -1.439863 0.895813 0.454397 0.058 Uiso 1 1 calc R U . . .
B1A B -0.6188(9) 0.6676(5) 0.4828(5) 0.039(3) Uani 1 1 d . . . . .
H1A H -0.587408 0.697444 0.509124 0.047 Uiso 1 1 calc R U . . .
C23 C -1.5144(8) 0.8717(5) 0.3780(5) 0.050(3) Uani 1 1 d . . . . .
H23 H -1.551244 0.904882 0.373069 0.060 Uiso 1 1 calc R U . . .
C8 C -0.9495(8) 0.8353(5) 0.3963(5) 0.056(3) Uani 1 1 d . . . . .
H8A H -0.982753 0.868542 0.405906 0.084 Uiso 1 1 calc R U . . .
H8B H -0.891796 0.847778 0.387829 0.084 Uiso 1 1 calc R U . . .
H8C H -0.938141 0.808669 0.427986 0.084 Uiso 1 1 calc R U . . .
C25 C -1.3968(7) 0.8158(5) 0.4322(5) 0.047(3) Uani 1 1 d . . . . .
H25 H -1.352323 0.810150 0.465385 0.056 Uiso 1 1 calc R U . . .
F3 F -1.2127(8) 0.4722(4) 0.2476(5) 0.150(5) Uani 1 1 d . . . . .
C33 C -1.4868(10) 0.6345(8) 0.0840(5) 0.081(5) Uani 1 1 d . . . . .
H33C H -1.510784 0.595625 0.074420 0.097 Uiso 1 1 calc R U . . .
H33D H -1.520533 0.661102 0.055707 0.097 Uiso 1 1 calc R U . . .
C34A C -0.9220(9) 0.4999(6) 0.1814(6) 0.073(2) Uani 1 1 d . . . . .
H34A H -0.934786 0.459930 0.169120 0.087 Uiso 1 1 calc R U . . .
H34B H -0.914567 0.522248 0.148060 0.087 Uiso 1 1 calc R U . . .
F6 F -1.3100(6) 0.4163(8) 0.2829(4) 0.194(8) Uani 1 1 d . . . . .
C23A C -0.8659(7) 0.7110(6) 0.5252(5) 0.048(3) Uani 1 1 d . . . . .
H23A H -0.830541 0.744837 0.530137 0.058 Uiso 1 1 calc R U . . .
F5 F -1.2446(10) 0.3446(5) 0.2587(6) 0.185(7) Uani 1 1 d . . . . .
C31 C -1.5115(9) 0.6111(5) 0.1843(6) 0.061(3) Uani 1 1 d . . . . .
H31 H -1.554520 0.622094 0.208825 0.073 Uiso 1 1 calc R U . . .
C30 C -1.4960(12) 0.5472(6) 0.1812(7) 0.093(4) Uani 1 1 d . . . . .
H30C H -1.551654 0.529314 0.159488 0.112 Uiso 1 1 calc R U . . .
H30D H -1.485276 0.531262 0.219610 0.112 Uiso 1 1 calc R U . . .
C29A C -0.8533(9) 0.4042(6) 0.2670(6) 0.073(2) Uani 1 1 d . . . . .
H29A H -0.853416 0.378632 0.234560 0.087 Uiso 1 1 calc R U . . .
H29B H -0.819271 0.384496 0.300747 0.087 Uiso 1 1 calc R U . . .
C34 C -1.3884(12) 0.6357(8) 0.0802(6) 0.095(6) Uani 1 1 d . . . . .
H34C H -1.371818 0.675022 0.071297 0.114 Uiso 1 1 calc R U . . .
H34D H -1.379418 0.610558 0.049052 0.114 Uiso 1 1 calc R U . . .
C18 C -1.2180(8) 0.9220(5) 0.4140(5) 0.051(3) Uani 1 1 d . . . . .
H18D H -1.239265 0.906017 0.446277 0.076 Uiso 1 1 calc R U . . .
H18E H -1.234713 0.962427 0.409831 0.076 Uiso 1 1 calc R U . . .
H18F H -1.152114 0.918257 0.420069 0.076 Uiso 1 1 calc R U . . .
C29 C -1.4149(11) 0.5308(7) 0.1536(7) 0.093(4) Uani 1 1 d . . . . .
H29C H -1.392476 0.492575 0.167143 0.112 Uiso 1 1 calc R U . . .
H29D H -1.436420 0.528377 0.112442 0.112 Uiso 1 1 calc R U . . .
C28 C -1.3366(9) 0.5736(6) 0.1664(6) 0.061(3) Uani 1 1 d . . . . .
H28 H -1.278504 0.556700 0.187066 0.073 Uiso 1 1 calc R U . . .
O1A O -0.6559(4) 0.5501(3) 0.2830(3) 0.0362(17) Uani 1 1 d . . . . .
P2A P -0.7775(3) 0.6336(2) 0.1024(2) 0.0931(17) Uani 1 1 d . . . . .
F5A F -0.7244(6) 0.6218(4) 0.1647(4) 0.103(3) Uani 1 1 d . . . . .
F4A F -0.7161(7) 0.6850(5) 0.0993(4) 0.131(4) Uani 1 1 d . . . A 1
F2A F -0.8221(8) 0.5743(4) 0.0944(5) 0.131(4) Uani 1 1 d . . . . .
F3A F -0.8229(9) 0.6460(5) 0.0398(5) 0.184(7) Uani 1 1 d . . . B 1
F6A F -0.6920(8) 0.5978(7) 0.0809(6) 0.192(5) Uani 1 1 d . . . . .
F1A F -0.8475(9) 0.6630(7) 0.1209(6) 0.192(5) Uani 1 1 d . . . . .

loop_
_atom_site_aniso_label
_atom_site_aniso_U_11
_atom_site_aniso_U_22
_atom_site_aniso_U_33
_atom_site_aniso_U_23
_atom_site_aniso_U_13
_atom_site_aniso_U_12
W1A 0.01576(19) 0.0205(2) 0.0310(2) 0.00221(17) 0.00556(15) 0.00047(15)
Pt1A 0.0203(2) 0.0203(2) 0.0387(2) -0.00601(17) 0.00745(16) -0.00227(15)
W1 0.0204(2) 0.0232(2) 0.0363(2) 0.00838(18) 0.00411(17) 0.00035(16)
Pt1 0.0372(3) 0.0302(2) 0.0395(2) 0.00621(19) -0.00549(19) -0.00290(19)
P1A 0.0169(12) 0.0198(13) 0.0343(14) 0.0033(11) 0.0079(11) 0.0032(10)
P1 0.0191(13) 0.0378(17) 0.0457(17) 0.0179(14) 0.0036(12) -0.0005(12)
P2 0.0329(17) 0.048(2) 0.0448(18) 0.0030(15) 0.0023(14) -0.0095(14)
N3A 0.019(4) 0.023(4) 0.037(5) 0.010(4) 0.006(4) 0.004(3)
C3A 0.021(4) 0.019(4) 0.030(4) 0.005(3) 0.010(3) -0.002(3)
O1 0.039(5) 0.033(4) 0.056(5) -0.009(4) 0.011(4) 0.005(4)
C2AA 0.019(5) 0.015(5) 0.033(5) 0.002(4) 0.015(4) 0.008(4)
N5A 0.019(4) 0.021(4) 0.031(4) 0.006(4) 0.001(3) -0.002(3)
N3 0.017(4) 0.025(5) 0.036(5) 0.008(4) 0.006(3) 0.004(3)
N1 0.027(5) 0.023(5) 0.037(5) 0.012(4) -0.001(4) -0.001(4)
N1A 0.013(4) 0.024(5) 0.039(5) -0.006(4) 0.006(3) -0.004(3)
O2A 0.045(5) 0.019(4) 0.071(6) -0.002(4) 0.000(4) 0.004(3)
N5 0.021(4) 0.021(4) 0.048(5) 0.010(4) 0.008(4) 0.002(4)
N4A 0.018(4) 0.036(5) 0.031(5) -0.007(4) -0.003(3) 0.000(4)
C2A 0.021(4) 0.019(4) 0.030(4) 0.005(3) 0.010(3) -0.002(3)
O2 0.057(6) 0.059(6) 0.046(5) 0.021(4) 0.011(4) 0.003(4)
N4 0.028(5) 0.020(5) 0.040(5) -0.010(4) 0.005(4) -0.002(4)
N6 0.025(5) 0.020(5) 0.059(6) 0.005(4) 0.014(4) 0.002(4)
C1 0.017(5) 0.034(6) 0.039(6) 0.017(5) 0.001(4) 0.004(4)
N2 0.020(4) 0.019(4) 0.047(5) 0.003(4) 0.005(4) -0.002(3)
N6A 0.018(4) 0.027(5) 0.036(5) -0.002(4) 0.001(4) -0.003(4)
N2A 0.010(4) 0.025(5) 0.040(5) 0.002(4) 0.003(3) 0.001(3)
C2 0.038(6) 0.025(6) 0.035(6) 0.005(5) 0.007(5) -0.002(5)
C31A 0.020(5) 0.030(6) 0.080(9) -0.025(6) 0.024(6) -0.010(5)
C20A 0.029(5) 0.019(5) 0.034(5) 0.003(4) 0.006(4) 0.000(4)
C14A 0.028(6) 0.021(5) 0.039(6) 0.004(5) 0.006(5) 0.003(4)
F1 0.058(5) 0.129(8) 0.060(5) 0.007(5) -0.005(4) -0.033(5)
C15A 0.015(5) 0.027(5) 0.029(5) 0.003(4) 0.009(4) -0.004(4)
F4 0.064(5) 0.143(9) 0.050(5) 0.016(5) -0.010(4) -0.023(5)
C12A 0.026(6) 0.031(6) 0.045(7) 0.016(5) 0.010(5) 0.007(5)
C10 0.013(5) 0.029(6) 0.031(5) 0.009(4) 0.001(4) 0.009(4)
C3 0.032(6) 0.039(7) 0.047(7) 0.017(6) 0.004(5) 0.002(5)
C5 0.028(6) 0.021(5) 0.049(6) 0.011(5) 0.014(5) 0.009(4)
C17A 0.023(5) 0.019(5) 0.052(7) -0.003(5) 0.020(5) 0.000(4)
C27A 0.039(5) 0.069(8) 0.070(7) -0.036(5) 0.026(5) -0.016(5)
C5A 0.017(5) 0.034(6) 0.032(5) 0.006(5) 0.006(4) 0.006(4)
C9 0.033(6) 0.023(6) 0.045(6) 0.006(5) 0.000(5) 0.002(5)
C21A 0.030(6) 0.022(5) 0.033(6) 0.006(4) 0.010(4) 0.009(4)
C7 0.023(5) 0.014(5) 0.064(7) 0.007(5) 0.003(5) -0.003(4)
C16A 0.016(5) 0.019(5) 0.052(7) 0.004(5) 0.005(5) 0.005(4)
C7A 0.029(6) 0.057(8) 0.034(6) 0.007(6) 0.004(5) -0.006(6)
C10A 0.019(5) 0.051(7) 0.015(5) -0.008(5) 0.004(4) 0.001(5)
B1 0.039(7) 0.020(6) 0.031(6) -0.014(5) 0.012(5) 0.000(5)
F2 0.053(6) 0.254(15) 0.100(7) -0.037(8) 0.016(5) 0.015(7)
C19A 0.027(6) 0.039(7) 0.059(7) 0.012(6) 0.022(5) 0.002(5)
C26 0.030(6) 0.042(7) 0.040(6) 0.005(6) 0.009(5) 0.009(5)
C17 0.036(6) 0.023(6) 0.059(7) -0.009(5) 0.015(6) -0.003(5)
C12 0.022(5) 0.031(6) 0.032(6) 0.004(5) -0.004(4) 0.009(4)
C11 0.017(5) 0.035(6) 0.035(6) 0.014(5) 0.005(4) 0.000(4)
C20 0.021(6) 0.056(8) 0.059(7) 0.026(6) 0.010(5) -0.002(5)
C6A 0.016(5) 0.052(7) 0.041(6) 0.015(6) 0.002(5) 0.006(5)
C32A 0.030(6) 0.050(8) 0.041(6) -0.012(6) 0.016(5) -0.014(5)
C13A 0.026(6) 0.039(6) 0.050(7) 0.017(5) 0.014(5) 0.002(5)
C3AA 0.026(6) 0.034(6) 0.055(7) 0.002(5) 0.005(5) 0.011(5)
C22A 0.034(6) 0.040(7) 0.038(6) -0.009(5) 0.005(5) 0.006(5)
C4 0.036(7) 0.053(8) 0.050(7) 0.016(6) 0.022(5) 0.008(5)
C15 0.039(6) 0.024(6) 0.058(7) 0.010(5) 0.031(6) -0.004(5)
C27 0.078(11) 0.072(11) 0.050(8) -0.018(8) 0.002(7) 0.019(8)
C22 0.021(6) 0.048(7) 0.050(7) 0.026(6) 0.011(5) 0.013(5)
C28A 0.039(5) 0.069(8) 0.070(7) -0.036(5) 0.026(5) -0.016(5)
C6 0.026(4) 0.029(4) 0.065(5) 0.019(4) 0.011(4) 0.007(3)
C16 0.026(4) 0.029(4) 0.065(5) 0.019(4) 0.011(4) 0.007(3)
C8A 0.019(5) 0.049(7) 0.048(7) 0.002(6) -0.009(5) -0.007(5)
C30A 0.058(5) 0.067(5) 0.099(6) -0.031(4) 0.031(4) -0.017(4)
C19 0.021(6) 0.046(7) 0.059(7) 0.017(6) -0.004(5) -0.006(5)
C24A 0.040(7) 0.089(11) 0.045(8) -0.033(7) -0.007(6) 0.028(7)
C11A 0.030(6) 0.060(8) 0.029(6) 0.016(6) 0.009(5) 0.006(5)
C14 0.030(6) 0.041(7) 0.065(8) 0.019(6) 0.009(6) -0.001(5)
C32 0.042(8) 0.068(10) 0.060(8) -0.002(7) -0.018(6) 0.001(7)
C13 0.062(9) 0.052(8) 0.043(7) 0.001(6) 0.008(6) 0.016(7)
C21 0.024(6) 0.044(7) 0.045(6) 0.020(5) 0.013(5) 0.012(5)
C26A 0.039(7) 0.038(7) 0.048(7) 0.011(6) 0.021(5) 0.014(5)
C18A 0.038(7) 0.032(6) 0.056(7) -0.004(6) 0.000(6) 0.001(5)
C9A 0.056(8) 0.063(9) 0.039(7) -0.016(6) 0.007(6) -0.007(7)
C25A 0.051(8) 0.082(11) 0.032(7) -0.008(7) 0.005(6) 0.016(7)
C33A 0.058(5) 0.067(5) 0.099(6) -0.031(4) 0.031(4) -0.017(4)
C24 0.051(8) 0.055(8) 0.044(7) -0.004(6) 0.021(6) 0.000(6)
B1A 0.042(8) 0.029(7) 0.044(7) 0.000(6) 0.005(6) -0.012(6)
C23 0.051(8) 0.047(8) 0.052(8) 0.009(6) 0.009(6) 0.006(6)
C8 0.037(7) 0.045(8) 0.085(9) -0.023(7) 0.007(7) -0.011(6)
C25 0.029(6) 0.060(9) 0.052(7) 0.012(7) 0.009(5) 0.004(6)
F3 0.171(11) 0.049(6) 0.183(11) 0.013(7) -0.077(9) -0.019(6)
C33 0.075(11) 0.117(14) 0.038(8) 0.022(8) -0.019(7) -0.002(10)
C34A 0.058(5) 0.067(5) 0.099(6) -0.031(4) 0.031(4) -0.017(4)
F6 0.047(6) 0.47(3) 0.071(6) -0.058(10) 0.023(5) -0.017(10)
C23A 0.030(6) 0.066(9) 0.045(7) -0.025(6) -0.003(5) -0.002(6)
F5 0.208(15) 0.086(9) 0.211(14) 0.031(9) -0.079(12) -0.043(9)
C31 0.055(6) 0.041(6) 0.074(7) -0.014(5) -0.018(5) -0.006(5)
C30 0.110(11) 0.057(7) 0.093(9) -0.006(7) -0.024(7) -0.023(7)
C29A 0.058(5) 0.067(5) 0.099(6) -0.031(4) 0.031(4) -0.017(4)
C34 0.118(16) 0.112(15) 0.044(9) -0.015(9) -0.008(9) 0.018(12)
C18 0.048(8) 0.034(7) 0.073(9) -0.006(6) 0.017(7) 0.000(6)
C29 0.110(11) 0.057(7) 0.093(9) -0.006(7) -0.024(7) -0.023(7)
C28 0.055(6) 0.041(6) 0.074(7) -0.014(5) -0.018(5) -0.006(5)
O1A 0.030(4) 0.045(5) 0.036(4) -0.004(3) 0.013(3) 0.004(3)
P2A 0.084(3) 0.064(3) 0.109(4) 0.032(3) -0.034(3) -0.029(3)
F5A 0.094(7) 0.126(9) 0.081(6) 0.044(6) 0.001(5) -0.012(6)
F4A 0.099(8) 0.136(10) 0.139(9) 0.061(8) -0.017(7) -0.026(7)
F2A 0.153(10) 0.075(7) 0.160(10) 0.008(7) 0.022(8) -0.029(7)
F3A 0.190(13) 0.127(10) 0.170(11) 0.062(9) -0.118(10) -0.066(9)
F6A 0.106(7) 0.269(13) 0.200(10) -0.068(9) 0.028(6) 0.061(8)
F1A 0.106(7) 0.269(13) 0.200(10) -0.068(9) 0.028(6) 0.061(8)

loop_
_atom_type_symbol
_atom_type_description
_atom_type_scat_dispersion_real
_atom_type_scat_dispersion_imag
_atom_type_scat_source
C C 0.0033 0.0016 'International Tables Vol C Tables 4.2.6.8 and 6.1.1.4'
H H 0.0000 0.0000 'International Tables Vol C Tables 4.2.6.8 and 6.1.1.4'
B B 0.0013 0.0007 'International Tables Vol C Tables 4.2.6.8 and 6.1.1.4'
F F 0.0171 0.0103 'International Tables Vol C Tables 4.2.6.8 and 6.1.1.4'
N N 0.0061 0.0033 'International Tables Vol C Tables 4.2.6.8 and 6.1.1.4'
O O 0.0106 0.0060 'International Tables Vol C Tables 4.2.6.8 and 6.1.1.4'
P P 0.1023 0.0942 'International Tables Vol C Tables 4.2.6.8 and 6.1.1.4'
Pt Pt -1.7033 8.3905 'International Tables Vol C Tables 4.2.6.8 and 6.1.1.4'
W W -0.8490 6.8722 'International Tables Vol C Tables 4.2.6.8 and 6.1.1.4'

loop_
_exptl_crystal_face_index_h
_exptl_crystal_face_index_k
_exptl_crystal_face_index_l
_exptl_crystal_face_perp_dist
1 3 -34 0.0133
-1 -3 34 0.0133
18 19 -4 0.0935
-18 -19 4 0.0935
0 -27 19 0.0110
0 27 -19 0.0110

loop_
_geom_angle_atom_site_label_1
_geom_angle_atom_site_label_2
_geom_angle_atom_site_label_3
_geom_angle
_geom_angle_site_symmetry_1
_geom_angle_site_symmetry_3
_geom_angle_publ_flag
N3A W1A Pt1A 133.08(19) . . ?
N3A W1A N1A 77.1(3) . . ?
C3A W1A Pt1A 74.7(3) . . ?
C3A W1A N3A 95.5(3) . . ?
C3A W1A N5A 170.7(3) . . ?
C3A W1A N1A 90.8(3) . . ?
C2AA W1A Pt1A 46.3(3) . . ?
C2AA W1A N3A 90.9(3) . . ?
C2AA W1A C3A 95.5(4) . . ?
C2AA W1A N5A 93.5(3) . . ?
C2AA W1A N1A 166.9(3) . . ?
C2AA W1A C2A 105.2(4) . . ?
N5A W1A Pt1A 110.4(2) . . ?
N5A W1A N3A 86.5(3) . . ?
N5A W1A N1A 80.8(3) . . ?
N1A W1A Pt1A 146.71(19) . . ?
C2A W1A Pt1A 62.0(3) . . ?
C2A W1A N3A 163.9(3) . . ?
C2A W1A C3A 82.8(3) . . ?
C2A W1A N5A 92.8(3) . . ?
C2A W1A N1A 86.9(3) . . ?
C2AA Pt1A W1A 45.8(2) . . ?
C2AA Pt1A C2A 87.8(3) . . ?
C2AA Pt1A C31A 105.3(4) . . ?
C2AA Pt1A C27A 163.4(4) . . ?
C2AA Pt1A C32A 105.8(4) . . ?
C2AA Pt1A C28A 154.4(5) . . ?
C2A Pt1A W1A 44.3(2) . . ?
C31A Pt1A W1A 139.2(3) . . ?
C31A Pt1A C2A 158.0(3) . . ?
C31A Pt1A C27A 88.6(4) . . ?
C31A Pt1A C32A 36.8(4) . . ?
C31A Pt1A C28A 81.4(4) . . ?
C27A Pt1A W1A 126.4(3) . . ?
C27A Pt1A C2A 82.1(4) . . ?
C27A Pt1A C28A 35.1(4) . . ?
C32A Pt1A W1A 151.4(3) . . ?
C32A Pt1A C2A 155.8(3) . . ?
C32A Pt1A C27A 79.6(4) . . ?
C32A Pt1A C28A 94.3(4) . . ?
C28A Pt1A W1A 113.9(3) . . ?
C28A Pt1A C2A 79.5(4) . . ?
N3 W1 Pt1 111.4(2) . . ?
N3 W1 N1 79.8(3) . . ?
N3 W1 N5 86.4(3) . . ?
N1 W1 Pt1 144.4(2) . . ?
N5 W1 Pt1 134.1(2) . . ?
N5 W1 N1 78.4(3) . . ?
C1 W1 Pt1 46.6(3) . . ?
C1 W1 N3 95.0(3) . . ?
C1 W1 N1 169.0(4) . . ?
C1 W1 N5 91.6(4) . . ?
C1 W1 C2 103.7(4) . . ?
C1 W1 C3 96.3(4) . . ?
C2 W1 Pt1 60.9(3) . . ?
C2 W1 N3 90.7(3) . . ?
C2 W1 N1 86.1(4) . . ?
C2 W1 N5 164.5(4) . . ?
C2 W1 C3 86.7(4) . . ?
C3 W1 Pt1 76.8(3) . . ?
C3 W1 N3 168.7(3) . . ?
C3 W1 N1 89.2(4) . . ?
C3 W1 N5 93.2(4) . . ?
C1 Pt1 W1 46.3(3) . . ?
C1 Pt1 C2 87.8(4) . . ?
C1 Pt1 C27 157.0(5) . . ?
C1 Pt1 C32 106.3(5) . . ?
C1 Pt1 C31 103.7(4) . . ?
C1 Pt1 C28 162.9(4) . . ?
C2 Pt1 W1 44.4(2) . . ?
C27 Pt1 W1 115.1(4) . . ?
C27 Pt1 C2 80.5(4) . . ?
C27 Pt1 C28 33.7(5) . . ?
C32 Pt1 W1 140.1(4) . . ?
C32 Pt1 C2 158.3(4) . . ?
C32 Pt1 C27 80.4(5) . . ?
C32 Pt1 C31 36.9(4) . . ?
C32 Pt1 C28 87.3(5) . . ?
C31 Pt1 W1 149.9(4) . . ?
C31 Pt1 C2 155.9(4) . . ?
C31 Pt1 C27 94.7(5) . . ?
C31 Pt1 C28 80.7(5) . . ?
C28 Pt1 W1 126.7(3) . . ?
C28 Pt1 C2 82.5(4) . . ?
C2AA P1A C20A 109.2(4) . . ?
C2AA P1A C21A 116.1(4) . . ?
C2AA P1A C19A 113.6(5) . . ?
C21A P1A C20A 104.6(4) . . ?
C19A P1A C20A 106.0(5) . . ?
C19A P1A C21A 106.5(5) . . ?
C1 P1 C20 110.1(5) . . ?
C1 P1 C19 113.1(5) . . ?
C1 P1 C21 114.6(5) . . ?
C20 P1 C21 104.5(5) . . ?
C19 P1 C20 107.0(5) . . ?
C19 P1 C21 106.9(5) . . ?
F4 P2 F1 179.6(6) . . ?
F2 P2 F1 89.5(5) . . ?
F2 P2 F4 90.3(5) . . ?
F2 P2 F5 88.8(9) . . ?
F3 P2 F1 91.0(5) . . ?
F3 P2 F4 89.3(5) . . ?
F3 P2 F2 86.3(8) . . ?
F3 P2 F6 98.3(9) . . ?
F3 P2 F5 174.8(9) . . ?
F6 P2 F1 89.0(5) . . ?
F6 P2 F4 91.2(5) . . ?
F6 P2 F2 175.2(9) . . ?
F6 P2 F5 86.5(9) . . ?
F5 P2 F1 87.1(6) . . ?
F5 P2 F4 92.6(6) . . ?
N4A N3A W1A 121.7(5) . . ?
C12A N3A W1A 131.0(7) . . ?
C12A N3A N4A 107.2(8) . . ?
O2A C3A W1A 176.9(8) . . ?
W1A C2AA Pt1A 87.8(3) . . ?
P1A C2AA W1A 143.6(5) . . ?
P1A C2AA Pt1A 127.7(5) . . ?
N6A N5A W1A 120.9(6) . . ?
C15A N5A W1A 131.9(6) . . ?
C15A N5A N6A 107.1(7) . . ?
N4 N3 W1 122.0(6) . . ?
C10 N3 W1 132.7(7) . . ?
C10 N3 N4 105.1(7) . . ?
N2 N1 W1 120.0(6) . . ?
C5 N1 W1 133.3(7) . . ?
C5 N1 N2 106.8(8) . . ?
N2A N1A W1A 118.5(5) . . ?
C5A N1A W1A 134.4(7) . . ?
C5A N1A N2A 107.0(7) . . ?
N6 N5 W1 121.4(6) . . ?
C15 N5 W1 131.5(8) . . ?
C15 N5 N6 107.0(8) . . ?
N3A N4A B1A 119.6(8) . . ?
C10A N4A N3A 110.3(8) . . ?
C10A N4A B1A 129.5(9) . . ?
W1A C2A Pt1A 73.7(3) . . ?
O1A C2A W1A 167.3(8) . . ?
O1A C2A Pt1A 118.9(7) . . ?
N3 N4 B1 118.0(8) . . ?
C12 N4 N3 110.3(8) . . ?
C12 N4 B1 131.3(9) . . ?
N5 N6 B1 119.9(8) . . ?
N5 N6 C17 109.8(8) . . ?
C17 N6 B1 129.7(9) . . ?
W1 C1 Pt1 87.1(4) . . ?
P1 C1 W1 142.9(6) . . ?
P1 C1 Pt1 129.1(6) . . ?
N1 N2 B1 118.7(8) . . ?
C7 N2 N1 110.1(8) . . ?
C7 N2 B1 130.7(9) . . ?
N5A N6A B1A 120.2(8) . . ?
C17A N6A N5A 109.6(8) . . ?
C17A N6A B1A 129.8(9) . . ?
N1A N2A B1A 120.9(7) . . ?
C7A N2A N1A 108.5(8) . . ?
C7A N2A B1A 129.6(9) . . ?
W1 C2 Pt1 74.8(3) . . ?
O1 C2 W1 165.6(9) . . ?
O1 C2 Pt1 119.6(8) . . ?
Pt1A C31A H31A 114.2 . . ?
C32A C31A Pt1A 72.5(6) . . ?
C32A C31A H31A 114.2 . . ?
C32A C31A C30A 124.2(11) . . ?
C30A C31A Pt1A 109.8(7) . . ?
C30A C31A H31A 114.2 . . ?
P1A C20A H20A 109.5 . . ?
P1A C20A H20B 109.5 . . ?
P1A C20A H20C 109.5 . . ?
H20A C20A H20B 109.5 . . ?
H20A C20A H20C 109.5 . . ?
H20B C20A H20C 109.5 . . ?
H14A C14A H14B 109.5 . . ?
H14A C14A H14C 109.5 . . ?
H14B C14A H14C 109.5 . . ?
C15A C14A H14A 109.5 . . ?
C15A C14A H14B 109.5 . . ?
C15A C14A H14C 109.5 . . ?
N5A C15A C14A 123.4(8) . . ?
N5A C15A C16A 108.2(8) . . ?
C16A C15A C14A 128.4(9) . . ?
N3A C12A C13A 124.3(10) . . ?
N3A C12A C11A 109.3(9) . . ?
C11A C12A C13A 126.4(9) . . ?
N3 C10 C9 121.7(8) . . ?
N3 C10 C11 110.4(9) . . ?
C11 C10 C9 127.9(9) . . ?
O2 C3 W1 177.5(10) . . ?
N1 C5 C4 125.4(9) . . ?
N1 C5 C6 108.8(9) . . ?
C6 C5 C4 125.8(9) . . ?
N6A C17A C16A 108.0(9) . . ?
N6A C17A C18A 122.9(10) . . ?
C16A C17A C18A 129.0(9) . . ?
Pt1A C27A H27A 113.7 . . ?
C28A C27A Pt1A 72.8(7) . . ?
C28A C27A H27A 113.7 . . ?
C28A C27A C34A 124.4(12) . . ?
C34A C27A Pt1A 111.7(8) . . ?
C34A C27A H27A 113.7 . . ?
N1A C5A C6A 109.5(9) . . ?
N1A C5A C3AA 124.3(9) . . ?
C6A C5A C3AA 126.2(9) . . ?
C10 C9 H9A 109.5 . . ?
C10 C9 H9B 109.5 . . ?
C10 C9 H9C 109.5 . . ?
H9A C9 H9B 109.5 . . ?
H9A C9 H9C 109.5 . . ?
H9B C9 H9C 109.5 . . ?
C22A C21A P1A 120.5(7) . . ?
C22A C21A C26A 117.4(10) . . ?
C26A C21A P1A 122.1(8) . . ?
N2 C7 C6 107.5(9) . . ?
N2 C7 C8 123.9(10) . . ?
C6 C7 C8 128.6(10) . . ?
C15A C16A C17A 107.0(9) . . ?
C15A C16A H16A 126.5 . . ?
C17A C16A H16A 126.5 . . ?
N2A C7A C6A 108.9(10) . . ?
N2A C7A C8A 121.6(10) . . ?
C6A C7A C8A 129.5(10) . . ?
N4A C10A C11A 106.5(9) . . ?
N4A C10A C9A 123.0(9) . . ?
C11A C10A C9A 130.5(9) . . ?
N4 B1 H1 109.5 . . ?
N6 B1 N4 110.9(8) . . ?
N6 B1 N2 110.0(8) . . ?
N6 B1 H1 109.5 . . ?
N2 B1 N4 107.5(7) . . ?
N2 B1 H1 109.5 . . ?
P1A C19A H19A 109.5 . . ?
P1A C19A H19B 109.5 . . ?
P1A C19A H19C 109.5 . . ?
H19A C19A H19B 109.5 . . ?
H19A C19A H19C 109.5 . . ?
H19B C19A H19C 109.5 . . ?
C21 C26 H26 120.2 . . ?
C25 C26 H26 120.2 . . ?
C25 C26 C21 119.6(10) . . ?
N6 C17 C18 122.3(10) . . ?
C16 C17 N6 106.7(10) . . ?
C16 C17 C18 131.0(10) . . ?
N4 C12 C11 107.0(9) . . ?
N4 C12 C13 123.2(10) . . ?
C11 C12 C13 129.7(10) . . ?
C10 C11 C12 107.1(9) . . ?
C10 C11 H11 126.4 . . ?
C12 C11 H11 126.4 . . ?
P1 C20 H20D 109.5 . . ?
P1 C20 H20E 109.5 . . ?
P1 C20 H20F 109.5 . . ?
H20D C20 H20E 109.5 . . ?
H20D C20 H20F 109.5 . . ?
H20E C20 H20F 109.5 . . ?
C5A C6A H6A 127.0 . . ?
C7A C6A C5A 106.0(9) . . ?
C7A C6A H6A 127.0 . . ?
Pt1A C32A H32A 113.7 . . ?
C31A C32A Pt1A 70.7(6) . . ?
C31A C32A H32A 113.7 . . ?
C31A C32A C33A 127.1(11) . . ?
C33A C32A Pt1A 109.2(7) . . ?
C33A C32A H32A 113.7 . . ?
C12A C13A H13A 109.5 . . ?
C12A C13A H13B 109.5 . . ?
C12A C13A H13C 109.5 . . ?
H13A C13A H13B 109.5 . . ?
H13A C13A H13C 109.5 . . ?
H13B C13A H13C 109.5 . . ?
C5A C3AA H3AA 109.5 . . ?
C5A C3AA H3AB 109.5 . . ?
C5A C3AA H3AC 109.5 . . ?
H3AA C3AA H3AB 109.5 . . ?
H3AA C3AA H3AC 109.5 . . ?
H3AB C3AA H3AC 109.5 . . ?
C21A C22A H22A 118.6 . . ?
C23A C22A C21A 122.9(11) . . ?
C23A C22A H22A 118.6 . . ?
C5 C4 H4A 109.5 . . ?
C5 C4 H4B 109.5 . . ?
C5 C4 H4C 109.5 . . ?
H4A C4 H4B 109.5 . . ?
H4A C4 H4C 109.5 . . ?
H4B C4 H4C 109.5 . . ?
N5 C15 C16 107.6(10) . . ?
N5 C15 C14 125.5(10) . . ?
C16 C15 C14 126.9(10) . . ?
Pt1 C27 H27 113.0 . . ?
C34 C27 Pt1 107.6(10) . . ?
C34 C27 H27 113.0 . . ?
C28 C27 Pt1 73.8(8) . . ?
C28 C27 H27 113.0 . . ?
C28 C27 C34 128.4(15) . . ?
C21 C22 H22 120.4 . . ?
C23 C22 H22 120.4 . . ?
C23 C22 C21 119.2(11) . . ?
Pt1A C28A H28A 114.4 . . ?
C27A C28A Pt1A 72.0(7) . . ?
C27A C28A H28A 114.4 . . ?
C27A C28A C29A 126.4(13) . . ?
C29A C28A Pt1A 106.1(8) . . ?
C29A C28A H28A 114.4 . . ?
C5 C6 H6 126.6 . . ?
C7 C6 C5 106.8(9) . . ?
C7 C6 H6 126.6 . . ?
C17 C16 C15 108.9(10) . . ?
C17 C16 H16 125.6 . . ?
C15 C16 H16 125.6 . . ?
C7A C8A H8AA 109.5 . . ?
C7A C8A H8AB 109.5 . . ?
C7A C8A H8AC 109.5 . . ?
H8AA C8A H8AB 109.5 . . ?
H8AA C8A H8AC 109.5 . . ?
H8AB C8A H8AC 109.5 . . ?
C31A C30A H30A 108.1 . . ?
C31A C30A H30B 108.1 . . ?
H30A C30A H30B 107.3 . . ?
C29A C30A C31A 116.9(11) . . ?
C29A C30A H30A 108.1 . . ?
C29A C30A H30B 108.1 . . ?
P1 C19 H19D 109.5 . . ?
P1 C19 H19E 109.5 . . ?
P1 C19 H19F 109.5 . . ?
H19D C19 H19E 109.5 . . ?
H19D C19 H19F 109.5 . . ?
H19E C19 H19F 109.5 . . ?
C25A C24A H24A 119.7 . . ?
C25A C24A C23A 120.5(11) . . ?
C23A C24A H24A 119.7 . . ?
C12A C11A H11A 126.7 . . ?
C10A C11A C12A 106.7(9) . . ?
C10A C11A H11A 126.7 . . ?
C15 C14 H14D 109.5 . . ?
C15 C14 H14E 109.5 . . ?
C15 C14 H14F 109.5 . . ?
H14D C14 H14E 109.5 . . ?
H14D C14 H14F 109.5 . . ?
H14E C14 H14F 109.5 . . ?
Pt1 C32 H32 114.3 . . ?
C33 C32 Pt1 110.9(9) . . ?
C33 C32 H32 114.3 . . ?
C31 C32 Pt1 71.8(7) . . ?
C31 C32 H32 114.3 . . ?
C31 C32 C33 123.5(13) . . ?
C12 C13 H13D 109.5 . . ?
C12 C13 H13E 109.5 . . ?
C12 C13 H13F 109.5 . . ?
H13D C13 H13E 109.5 . . ?
H13D C13 H13F 109.5 . . ?
H13E C13 H13F 109.5 . . ?
C26 C21 P1 117.8(8) . . ?
C22 C21 P1 122.6(9) . . ?
C22 C21 C26 119.5(11) . . ?
C21A C26A H26A 119.7 . . ?
C25A C26A C21A 120.7(11) . . ?
C25A C26A H26A 119.7 . . ?
C17A C18A H18A 109.5 . . ?
C17A C18A H18B 109.5 . . ?
C17A C18A H18C 109.5 . . ?
H18A C18A H18B 109.5 . . ?
H18A C18A H18C 109.5 . . ?
H18B C18A H18C 109.5 . . ?
C10A C9A H9AA 109.5 . . ?
C10A C9A H9AB 109.5 . . ?
C10A C9A H9AC 109.5 . . ?
H9AA C9A H9AB 109.5 . . ?
H9AA C9A H9AC 109.5 . . ?
H9AB C9A H9AC 109.5 . . ?
C24A C25A H25A 120.0 . . ?
C26A C25A C24A 120.0(12) . . ?
C26A C25A H25A 120.0 . . ?
C32A C33A H33A 108.5 . . ?
C32A C33A H33B 108.5 . . ?
C32A C33A C34A 114.9(13) . . ?
H33A C33A H33B 107.5 . . ?
C34A C33A H33A 108.5 . . ?
C34A C33A H33B 108.5 . . ?
C23 C24 H24 122.0 . . ?
C23 C24 C25 115.9(12) . . ?
C25 C24 H24 122.0 . . ?
N4A B1A N6A 111.2(9) . . ?
N4A B1A N2A 106.1(8) . . ?
N4A B1A H1A 110.2 . . ?
N6A B1A N2A 108.9(9) . . ?
N6A B1A H1A 110.2 . . ?
N2A B1A H1A 110.2 . . ?
C22 C23 C24 123.4(12) . . ?
C22 C23 H23 118.3 . . ?
C24 C23 H23 118.3 . . ?
C7 C8 H8A 109.5 . . ?
C7 C8 H8B 109.5 . . ?
C7 C8 H8C 109.5 . . ?
H8A C8 H8B 109.5 . . ?
H8A C8 H8C 109.5 . . ?
H8B C8 H8C 109.5 . . ?
C26 C25 C24 122.3(11) . . ?
C26 C25 H25 118.8 . . ?
C24 C25 H25 118.8 . . ?
C32 C33 H33C 108.6 . . ?
C32 C33 H33D 108.6 . . ?
H33C C33 H33D 107.6 . . ?
C34 C33 C32 114.6(11) . . ?
C34 C33 H33C 108.6 . . ?
C34 C33 H33D 108.6 . . ?
C27A C34A C33A 115.5(12) . . ?
C27A C34A H34A 108.4 . . ?
C27A C34A H34B 108.4 . . ?
C33A C34A H34A 108.4 . . ?
C33A C34A H34B 108.4 . . ?
H34A C34A H34B 107.5 . . ?
C22A C23A C24A 118.4(12) . . ?
C22A C23A H23A 120.8 . . ?
C24A C23A H23A 120.8 . . ?
Pt1 C31 H31 114.1 . . ?
C32 C31 Pt1 71.3(7) . . ?
C32 C31 H31 114.1 . . ?
C32 C31 C30 126.0(14) . . ?
C30 C31 Pt1 108.5(9) . . ?
C30 C31 H31 114.1 . . ?
C31 C30 H30C 108.7 . . ?
C31 C30 H30D 108.7 . . ?
C31 C30 C29 114.0(14) . . ?
H30C C30 H30D 107.6 . . ?
C29 C30 H30C 108.7 . . ?
C29 C30 H30D 108.7 . . ?
C28A C29A H29A 108.2 . . ?
C28A C29A H29B 108.2 . . ?
C30A C29A C28A 116.5(12) . . ?
C30A C29A H29A 108.2 . . ?
C30A C29A H29B 108.2 . . ?
H29A C29A H29B 107.3 . . ?
C27 C34 H34C 109.0 . . ?
C27 C34 H34D 109.0 . . ?
C33 C34 C27 112.8(13) . . ?
C33 C34 H34C 109.0 . . ?
C33 C34 H34D 109.0 . . ?
H34C C34 H34D 107.8 . . ?
C17 C18 H18D 109.5 . . ?
C17 C18 H18E 109.5 . . ?
C17 C18 H18F 109.5 . . ?
H18D C18 H18E 109.5 . . ?
H18D C18 H18F 109.5 . . ?
H18E C18 H18F 109.5 . . ?
C30 C29 H29C 109.0 . . ?
C30 C29 H29D 109.0 . . ?
H29C C29 H29D 107.8 . . ?
C28 C29 C30 113.1(13) . . ?
C28 C29 H29C 109.0 . . ?
C28 C29 H29D 109.0 . . ?
Pt1 C28 H28 114.0 . . ?
C27 C28 Pt1 72.5(8) . . ?
C27 C28 C29 124.1(13) . . ?
C27 C28 H28 114.0 . . ?
C29 C28 Pt1 111.1(10) . . ?
C29 C28 H28 114.0 . . ?
F5A P2A F6A 86.6(7) . . ?
F4A P2A F5A 89.4(5) . . ?
F4A P2A F2A 163.4(8) . . ?
F4A P2A F3A 87.5(6) . . ?
F4A P2A F6A 82.4(8) . . ?
F2A P2A F5A 95.0(6) . . ?
F2A P2A F3A 87.2(6) . . ?
F2A P2A F6A 81.8(8) . . ?
F3A P2A F5A 175.8(8) . . ?
F3A P2A F6A 90.1(9) . . ?
F1A P2A F5A 92.6(8) . . ?
F1A P2A F4A 97.6(9) . . ?
F1A P2A F2A 98.2(9) . . ?
F1A P2A F3A 90.7(9) . . ?
F1A P2A F6A 179.2(9) . . ?

loop_
_geom_bond_atom_site_label_1
_geom_bond_atom_site_label_2
_geom_bond_distance
_geom_bond_site_symmetry_2
_geom_bond_publ_flag
W1A Pt1A 2.7375(5) . ?
W1A N3A 2.215(8) . ?
W1A C3A 2.022(9) . ?
W1A C2AA 1.965(8) . ?
W1A N5A 2.211(7) . ?
W1A N1A 2.284(7) . ?
W1A C2A 1.992(9) . ?
Pt1A C2AA 1.982(9) . ?
Pt1A C2A 2.518(9) . ?
Pt1A C31A 2.207(9) . ?
Pt1A C27A 2.243(11) . ?
Pt1A C32A 2.230(10) . ?
Pt1A C28A 2.252(11) . ?
W1 Pt1 2.7283(6) . ?
W1 N3 2.205(8) . ?
W1 N1 2.277(8) . ?
W1 N5 2.210(8) . ?
W1 C1 1.976(9) . ?
W1 C2 1.977(11) . ?
W1 C3 2.017(11) . ?
Pt1 C1 1.985(10) . ?
Pt1 C2 2.470(10) . ?
Pt1 C27 2.247(12) . ?
Pt1 C32 2.206(11) . ?
Pt1 C31 2.213(12) . ?
Pt1 C28 2.263(13) . ?
P1A C2AA 1.755(8) . ?
P1A C20A 1.791(9) . ?
P1A C21A 1.787(10) . ?
P1A C19A 1.786(10) . ?
P1 C1 1.757(9) . ?
P1 C20 1.790(10) . ?
P1 C19 1.789(10) . ?
P1 C21 1.809(12) . ?
P2 F1 1.590(8) . ?
P2 F4 1.565(8) . ?
P2 F2 1.545(9) . ?
P2 F3 1.495(10) . ?
P2 F6 1.498(9) . ?
P2 F5 1.556(11) . ?
N3A N4A 1.372(10) . ?
N3A C12A 1.343(11) . ?
C3A O2A 1.149(10) . ?
O1 C2 1.186(11) . ?
N5A N6A 1.363(10) . ?
N5A C15A 1.361(11) . ?
N3 N4 1.379(10) . ?
N3 C10 1.353(11) . ?
N1 N2 1.390(11) . ?
N1 C5 1.351(11) . ?
N1A N2A 1.378(10) . ?
N1A C5A 1.333(11) . ?
N5 N6 1.369(11) . ?
N5 C15 1.354(12) . ?
N4A C10A 1.364(11) . ?
N4A B1A 1.528(14) . ?
C2A O1A 1.160(10) . ?
O2 C3 1.149(11) . ?
N4 B1 1.571(13) . ?
N4 C12 1.351(12) . ?
N6 B1 1.514(14) . ?
N6 C17 1.372(12) . ?
N2 C7 1.336(11) . ?
N2 B1 1.543(12) . ?
N6A C17A 1.333(12) . ?
N6A B1A 1.538(15) . ?
N2A C7A 1.353(12) . ?
N2A B1A 1.547(14) . ?
C31A H31A 1.0000 . ?
C31A C32A 1.402(15) . ?
C31A C30A 1.518(15) . ?
C20A H20A 0.9800 . ?
C20A H20B 0.9800 . ?
C20A H20C 0.9800 . ?
C14A H14A 0.9800 . ?
C14A H14B 0.9800 . ?
C14A H14C 0.9800 . ?
C14A C15A 1.479(13) . ?
C15A C16A 1.375(12) . ?
C12A C13A 1.479(14) . ?
C12A C11A 1.401(14) . ?
C10 C9 1.519(13) . ?
C10 C11 1.364(13) . ?
C5 C4 1.476(14) . ?
C5 C6 1.395(14) . ?
C17A C16A 1.375(14) . ?
C17A C18A 1.508(14) . ?
C27A H27A 1.0000 . ?
C27A C28A 1.357(18) . ?
C27A C34A 1.492(18) . ?
C5A C6A 1.397(13) . ?
C5A C3AA 1.504(14) . ?
C9 H9A 0.9800 . ?
C9 H9B 0.9800 . ?
C9 H9C 0.9800 . ?
C21A C22A 1.380(14) . ?
C21A C26A 1.421(13) . ?
C7 C6 1.393(14) . ?
C7 C8 1.482(15) . ?
C16A H16A 0.9500 . ?
C7A C6A 1.355(15) . ?
C7A C8A 1.520(15) . ?
C10A C11A 1.395(14) . ?
C10A C9A 1.481(14) . ?
B1 H1 1.0000 . ?
C19A H19A 0.9800 . ?
C19A H19B 0.9800 . ?
C19A H19C 0.9800 . ?
C26 H26 0.9500 . ?
C26 C21 1.409(14) . ?
C26 C25 1.353(15) . ?
C17 C16 1.342(14) . ?
C17 C18 1.481(15) . ?
C12 C11 1.372(13) . ?
C12 C13 1.476(14) . ?
C11 H11 0.9500 . ?
C20 H20D 0.9800 . ?
C20 H20E 0.9800 . ?
C20 H20F 0.9800 . ?
C6A H6A 0.9500 . ?
C32A H32A 1.0000 . ?
C32A C33A 1.497(16) . ?
C13A H13A 0.9800 . ?
C13A H13B 0.9800 . ?
C13A H13C 0.9800 . ?
C3AA H3AA 0.9800 . ?
C3AA H3AB 0.9800 . ?
C3AA H3AC 0.9800 . ?
C22A H22A 0.9500 . ?
C22A C23A 1.379(14) . ?
C4 H4A 0.9800 . ?
C4 H4B 0.9800 . ?
C4 H4C 0.9800 . ?
C15 C16 1.400(15) . ?
C15 C14 1.475(15) . ?
C27 H27 1.0000 . ?
C27 C34 1.514(18) . ?
C27 C28 1.309(18) . ?
C22 H22 0.9500 . ?
C22 C21 1.388(14) . ?
C22 C23 1.375(16) . ?
C28A H28A 1.0000 . ?
C28A C29A 1.501(18) . ?
C6 H6 0.9500 . ?
C16 H16 0.9500 . ?
C8A H8AA 0.9800 . ?
C8A H8AB 0.9800 . ?
C8A H8AC 0.9800 . ?
C30A H30A 0.9900 . ?
C30A H30B 0.9900 . ?
C30A C29A 1.489(16) . ?
C19 H19D 0.9800 . ?
C19 H19E 0.9800 . ?
C19 H19F 0.9800 . ?
C24A H24A 0.9500 . ?
C24A C25A 1.384(18) . ?
C24A C23A 1.401(17) . ?
C11A H11A 0.9500 . ?
C14 H14D 0.9800 . ?
C14 H14E 0.9800 . ?
C14 H14F 0.9800 . ?
C32 H32 1.0000 . ?
C32 C33 1.554(18) . ?
C32 C31 1.398(17) . ?
C13 H13D 0.9800 . ?
C13 H13E 0.9800 . ?
C13 H13F 0.9800 . ?
C26A H26A 0.9500 . ?
C26A C25A 1.378(15) . ?
C18A H18A 0.9800 . ?
C18A H18B 0.9800 . ?
C18A H18C 0.9800 . ?
C9A H9AA 0.9800 . ?
C9A H9AB 0.9800 . ?
C9A H9AC 0.9800 . ?
C25A H25A 0.9500 . ?
C33A H33A 0.9900 . ?
C33A H33B 0.9900 . ?
C33A C34A 1.512(16) . ?
C24 H24 0.9500 . ?
C24 C23 1.379(16) . ?
C24 C25 1.425(16) . ?
B1A H1A 1.0000 . ?
C23 H23 0.9500 . ?
C8 H8A 0.9800 . ?
C8 H8B 0.9800 . ?
C8 H8C 0.9800 . ?
C25 H25 0.9500 . ?
C33 H33C 0.9900 . ?
C33 H33D 0.9900 . ?
C33 C34 1.51(2) . ?
C34A H34A 0.9900 . ?
C34A H34B 0.9900 . ?
C23A H23A 0.9500 . ?
C31 H31 1.0000 . ?
C31 C30 1.518(19) . ?
C30 H30C 0.9900 . ?
C30 H30D 0.9900 . ?
C30 C29 1.56(2) . ?
C29A H29A 0.9900 . ?
C29A H29B 0.9900 . ?
C34 H34C 0.9900 . ?
C34 H34D 0.9900 . ?
C18 H18D 0.9800 . ?
C18 H18E 0.9800 . ?
C18 H18F 0.9800 . ?
C29 H29C 0.9900 . ?
C29 H29D 0.9900 . ?
C29 C28 1.532(18) . ?
C28 H28 1.0000 . ?
P2A F5A 1.590(9) . ?
P2A F4A 1.530(11) . ?
P2A F2A 1.537(10) . ?
P2A F3A 1.566(11) . ?
P2A F6A 1.708(12) . ?
P2A F1A 1.411(12) . ?

loop_
_geom_torsion_atom_site_label_1
_geom_torsion_atom_site_label_2
_geom_torsion_atom_site_label_3
_geom_torsion_atom_site_label_4
_geom_torsion
_geom_torsion_site_symmetry_1
_geom_torsion_site_symmetry_2
_geom_torsion_site_symmetry_3
_geom_torsion_site_symmetry_4
_geom_torsion_publ_flag
W1A N3A N4A C10A -177.4(6) . . . . ?
W1A N3A N4A B1A -5.0(11) . . . . ?
W1A N3A C12A C13A -4.8(14) . . . . ?
W1A N3A C12A C11A 176.9(6) . . . . ?
W1A N5A N6A C17A -173.6(5) . . . . ?
W1A N5A N6A B1A 13.3(10) . . . . ?
W1A N5A C15A C14A -8.3(12) . . . . ?
W1A N5A C15A C16A 173.1(6) . . . . ?
W1A N1A N2A C7A 177.3(6) . . . . ?
W1A N1A N2A B1A 7.2(11) . . . . ?
W1A N1A C5A C6A -177.5(6) . . . . ?
W1A N1A C5A C3AA 0.2(15) . . . . ?
Pt1A C31A C32A C33A 99.8(11) . . . . ?
Pt1A C31A C30A C29A 3.1(17) . . . . ?
Pt1A C27A C28A C29A 97.1(12) . . . . ?
Pt1A C27A C34A C33A 8.1(16) . . . . ?
Pt1A C32A C33A C34A 33.8(13) . . . . ?
Pt1A C28A C29A C30A 33.7(16) . . . . ?
W1 N3 N4 B1 -10.7(10) . . . . ?
W1 N3 N4 C12 175.8(6) . . . . ?
W1 N3 C10 C9 7.4(13) . . . . ?
W1 N3 C10 C11 -174.8(6) . . . . ?
W1 N1 N2 C7 -179.4(6) . . . . ?
W1 N1 N2 B1 -6.7(10) . . . . ?
W1 N1 C5 C4 1.8(15) . . . . ?
W1 N1 C5 C6 179.9(6) . . . . ?
W1 N5 N6 B1 7.5(11) . . . . ?
W1 N5 N6 C17 179.6(6) . . . . ?
W1 N5 C15 C16 180.0(6) . . . . ?
W1 N5 C15 C14 -1.9(14) . . . . ?
Pt1 C27 C34 C33 -40.7(17) . . . . ?
Pt1 C27 C28 C29 104.0(14) . . . . ?
Pt1 C32 C33 C34 -11.5(17) . . . . ?
Pt1 C32 C31 C30 -99.7(13) . . . . ?
Pt1 C31 C30 C29 -39.4(16) . . . . ?
P1A C21A C22A C23A 179.6(8) . . . . ?
P1A C21A C26A C25A -178.9(8) . . . . ?
N3A N4A C10A C11A 0.6(10) . . . . ?
N3A N4A C10A C9A 179.8(9) . . . . ?
N3A N4A B1A N6A 59.5(12) . . . . ?
N3A N4A B1A N2A -58.7(11) . . . . ?
N3A C12A C11A C10A -0.8(11) . . . . ?
C2AA P1A C21A C22A 66.1(9) . . . . ?
C2AA P1A C21A C26A -113.6(8) . . . . ?
N5A N6A C17A C16A -1.7(10) . . . . ?
N5A N6A C17A C18A -180.0(8) . . . . ?
N5A N6A B1A N4A -65.1(11) . . . . ?
N5A N6A B1A N2A 51.5(11) . . . . ?
N5A C15A C16A C17A 1.7(10) . . . . ?
N3 N4 B1 N6 64.2(10) . . . . ?
N3 N4 B1 N2 -56.1(11) . . . . ?
N3 N4 C12 C11 -0.5(10) . . . . ?
N3 N4 C12 C13 -179.8(9) . . . . ?
N3 C10 C11 C12 -0.4(10) . . . . ?
N1 N2 C7 C6 -1.5(11) . . . . ?
N1 N2 C7 C8 179.5(9) . . . . ?
N1 N2 B1 N4 65.4(11) . . . . ?
N1 N2 B1 N6 -55.5(11) . . . . ?
N1 C5 C6 C7 0.9(11) . . . . ?
N1A N2A C7A C6A 1.5(11) . . . . ?
N1A N2A C7A C8A -178.5(9) . . . . ?
N1A N2A B1A N4A 56.7(11) . . . . ?
N1A N2A B1A N6A -63.1(11) . . . . ?
N1A C5A C6A C7A 0.1(11) . . . . ?
N5 N6 B1 N4 -62.5(11) . . . . ?
N5 N6 B1 N2 56.3(11) . . . . ?
N5 N6 C17 C16 0.2(11) . . . . ?
N5 N6 C17 C18 179.1(9) . . . . ?
N5 C15 C16 C17 1.5(11) . . . . ?
N4A N3A C12A C13A 179.4(9) . . . . ?
N4A N3A C12A C11A 1.1(10) . . . . ?
N4A C10A C11A C12A 0.1(11) . . . . ?
N4 N3 C10 C9 -177.8(8) . . . . ?
N4 N3 C10 C11 0.1(9) . . . . ?
N4 C12 C11 C10 0.5(10) . . . . ?
N6 N5 C15 C16 -1.3(10) . . . . ?
N6 N5 C15 C14 176.8(9) . . . . ?
N6 C17 C16 C15 -1.0(12) . . . . ?
C1 P1 C21 C26 -62.4(9) . . . . ?
C1 P1 C21 C22 117.5(8) . . . . ?
N2 N1 C5 C4 -179.9(9) . . . . ?
N2 N1 C5 C6 -1.8(10) . . . . ?
N2 C7 C6 C5 0.4(11) . . . . ?
N6A N5A C15A C14A 175.9(8) . . . . ?
N6A N5A C15A C16A -2.7(9) . . . . ?
N6A C17A C16A C15A 0.0(10) . . . . ?
N2A N1A C5A C6A 0.8(10) . . . . ?
N2A N1A C5A C3AA 178.6(9) . . . . ?
N2A C7A C6A C5A -0.9(11) . . . . ?
C31A C32A C33A C34A -46.0(16) . . . . ?
C31A C30A C29A C28A -26(2) . . . . ?
C20A P1A C2AA W1A 101.3(9) . . . . ?
C20A P1A C2AA Pt1A -64.4(7) . . . . ?
C20A P1A C21A C22A -54.3(9) . . . . ?
C20A P1A C21A C26A 125.9(8) . . . . ?
C14A C15A C16A C17A -176.8(9) . . . . ?
C15A N5A N6A C17A 2.7(9) . . . . ?
C15A N5A N6A B1A -170.3(8) . . . . ?
C12A N3A N4A C10A -1.1(10) . . . . ?
C12A N3A N4A B1A 171.3(9) . . . . ?
C10 N3 N4 B1 173.8(7) . . . . ?
C10 N3 N4 C12 0.2(9) . . . . ?
C5 N1 N2 C7 2.1(10) . . . . ?
C5 N1 N2 B1 174.7(8) . . . . ?
C17A N6A B1A N4A 123.4(10) . . . . ?
C17A N6A B1A N2A -120.0(10) . . . . ?
C27A C28A C29A C30A -45.6(19) . . . . ?
C5A N1A N2A C7A -1.4(10) . . . . ?
C5A N1A N2A B1A -171.5(8) . . . . ?
C9 C10 C11 C12 177.3(9) . . . . ?
C21A P1A C2AA W1A -16.6(10) . . . . ?
C21A P1A C2AA Pt1A 177.7(5) . . . . ?
C21A C22A C23A C24A 0.7(17) . . . . ?
C21A C26A C25A C24A -2.0(17) . . . . ?
C7 N2 B1 N4 -123.7(10) . . . . ?
C7 N2 B1 N6 115.5(11) . . . . ?
C7A N2A B1A N4A -111.1(11) . . . . ?
C7A N2A B1A N6A 129.1(10) . . . . ?
C10A N4A B1A N6A -129.7(10) . . . . ?
C10A N4A B1A N2A 112.0(11) . . . . ?
B1 N4 C12 C11 -172.8(9) . . . . ?
B1 N4 C12 C13 7.8(16) . . . . ?
B1 N6 C17 C16 171.3(9) . . . . ?
B1 N6 C17 C18 -9.9(16) . . . . ?
B1 N2 C7 C6 -173.0(9) . . . . ?
B1 N2 C7 C8 7.9(16) . . . . ?
C19A P1A C2AA W1A -140.5(8) . . . . ?
C19A P1A C2AA Pt1A 53.8(7) . . . . ?
C19A P1A C21A C22A -166.3(8) . . . . ?
C19A P1A C21A C26A 13.9(9) . . . . ?
C17 N6 B1 N4 127.2(10) . . . . ?
C17 N6 B1 N2 -114.0(11) . . . . ?
C12 N4 B1 N6 -123.9(10) . . . . ?
C12 N4 B1 N2 115.8(10) . . . . ?
C20 P1 C1 W1 -105.2(9) . . . . ?
C20 P1 C1 Pt1 59.6(8) . . . . ?
C20 P1 C21 C26 58.3(9) . . . . ?
C20 P1 C21 C22 -121.9(9) . . . . ?
C32A C31A C30A C29A 85.0(16) . . . . ?
C32A C33A C34A C27A -28.7(18) . . . . ?
C13A C12A C11A C10A -179.0(9) . . . . ?
C3AA C5A C6A C7A -177.7(10) . . . . ?
C22A C21A C26A C25A 1.3(15) . . . . ?
C4 C5 C6 C7 179.0(10) . . . . ?
C15 N5 N6 B1 -171.4(8) . . . . ?
C15 N5 N6 C17 0.7(10) . . . . ?
C28A C27A C34A C33A 91.6(16) . . . . ?
C8A C7A C6A C5A 179.0(10) . . . . ?
C30A C31A C32A Pt1A -102.4(10) . . . . ?
C30A C31A C32A C33A -2.6(17) . . . . ?
C19 P1 C1 W1 135.1(9) . . . . ?
C19 P1 C1 Pt1 -60.1(8) . . . . ?
C19 P1 C21 C26 171.5(8) . . . . ?
C19 P1 C21 C22 -8.6(10) . . . . ?
C14 C15 C16 C17 -176.6(10) . . . . ?
C32 C33 C34 C27 36(2) . . . . ?
C32 C31 C30 C29 41(2) . . . . ?
C13 C12 C11 C10 179.8(10) . . . . ?
C21 P1 C1 W1 12.3(11) . . . . ?
C21 P1 C1 Pt1 177.1(6) . . . . ?
C21 C26 C25 C24 -2.3(16) . . . . ?
C21 C22 C23 C24 0.6(17) . . . . ?
C26A C21A C22A C23A -0.7(15) . . . . ?
C18A C17A C16A C15A 178.2(9) . . . . ?
C9A C10A C11A C12A -179.0(11) . . . . ?
C25A C24A C23A C22A -1.3(17) . . . . ?
B1A N4A C10A C11A -170.8(10) . . . . ?
B1A N4A C10A C9A 8.3(16) . . . . ?
B1A N6A C17A C16A 170.5(9) . . . . ?
B1A N6A C17A C18A -7.8(15) . . . . ?
B1A N2A C7A C6A 170.4(9) . . . . ?
B1A N2A C7A C8A -9.5(15) . . . . ?
C23 C22 C21 P1 179.1(8) . . . . ?
C23 C22 C21 C26 -1.0(15) . . . . ?
C23 C24 C25 C26 1.8(17) . . . . ?
C8 C7 C6 C5 179.4(10) . . . . ?
C25 C26 C21 P1 -178.2(8) . . . . ?
C25 C26 C21 C22 1.9(15) . . . . ?
C25 C24 C23 C22 -0.9(17) . . . . ?
C33 C32 C31 Pt1 103.5(12) . . . . ?
C33 C32 C31 C30 4(2) . . . . ?
C34A C27A C28A Pt1A -104.9(11) . . . . ?
C34A C27A C28A C29A -8(2) . . . . ?
C23A C24A C25A C26A 2.0(18) . . . . ?
C31 C32 C33 C34 -92.9(17) . . . . ?
C31 C30 C29 C28 34.4(19) . . . . ?
C30 C29 C28 Pt1 -11.5(17) . . . . ?
C30 C29 C28 C27 -94.1(18) . . . . ?
C34 C27 C28 Pt1 -99.9(15) . . . . ?
C34 C27 C28 C29 4(2) . . . . ?
C18 C17 C16 C15 -179.7(11) . . . . ?
C28 C27 C34 C33 42(2) . . . . ?

loop_
_exptl_oxdiff_crystal_face_indexfrac_h
_exptl_oxdiff_crystal_face_indexfrac_k
_exptl_oxdiff_crystal_face_indexfrac_l
_exptl_oxdiff_crystal_face_x
_exptl_oxdiff_crystal_face_y
_exptl_oxdiff_crystal_face_z
1.0000 3.0000 -33.9999 0.1790 0.8086 -0.5731
-1.0000 -3.0000 33.9999 -0.1790 -0.8086 0.5731
18.0000 19.0000 -3.9999 0.1414 0.5959 0.8213
-18.0000 -19.0000 3.9999 -0.1414 -0.5959 -0.8213
0.0000 -27.0000 18.9999 0.4639 -0.8798 0.0232
-0.0000 27.0000 -18.9999 -0.4639 0.8798 -0.0232

loop_
_smtbx_masks_void_nr
_smtbx_masks_void_average_x
_smtbx_masks_void_average_y
_smtbx_masks_void_average_z
_smtbx_masks_void_volume
_smtbx_masks_void_count_electrons
_smtbx_masks_void_content
1 -0.635 0.000 0.500 451.0 89.1 ?
2 0.207 0.500 1.000 451.0 89.1 ?
3 0.134 0.121 0.906 26.3 0.0 ?
4 0.134 0.379 0.406 26.3 0.0 ?
5 0.866 0.621 0.594 26.3 0.0 ?
6 0.866 0.879 0.094 26.3 0.0 ?
